data_7001740
loop_
_publ_author_name
'Walstrom, Amy G.'
'Pink, Maren'
'Yang, Xiaofan'
'Caulton, Kenneth G.'

_publ_section_title
;
 Synthesis and reactivity of a Ru(i) dimer devoid of \p-acid ligands
;
_journal_issue 30
_journal_name_full 'Dalton Transactions'
_journal_page_first 6001
_journal_page_last 6006
_journal_paper_doi 10.1039/b902759a
_journal_year 2009
_chemical_formula_moiety 'C30 H22 N6 Ru, 2 Cl, 4 (C H2 Cl2)'
_chemical_formula_sum 'C34 H30 Cl10 N6 Ru'
_chemical_formula_weight 978.21
_chemical_name_systematic
;
?
;
_space_group_IT_number 14
_symmetry_cell_setting monoclinic
_symmetry_space_group_name_Hall '-P 2ybc'
_symmetry_space_group_name_H-M 'P 1 21/c 1'
_atom_sites_solution_hydrogens geom
_atom_sites_solution_primary direct
_atom_sites_solution_secondary difmap
_audit_creation_method SHELXL-97
_cell_angle_alpha 90.00
_cell_angle_beta 91.402(4)
_cell_angle_gamma 90.00
_cell_formula_units_Z 4
_cell_length_a 9.9397(7)
_cell_length_b 17.9554(15)
_cell_length_c 22.2596(17)
_cell_measurement_reflns_used 3110
_cell_measurement_temperature 150(2)
_cell_measurement_theta_max 25.0
_cell_measurement_theta_min 2.4
_cell_volume 3971.5(5)
_computing_cell_refinement 'APEX II v.2.2 (Bruker, 2007)'
_computing_data_collection 'APEX II v.2.2 (Bruker, 2007)'
_computing_data_reduction 'APEX II v.2.2 (Bruker, 2007)'
_computing_molecular_graphics 'SHELXTL (Bruker, 2008)'
_computing_publication_material 'SHELXTL (Bruker, 2008)'
_computing_structure_refinement 'SHELXL-97 (Sheldrick, 2008)'
_computing_structure_solution 'SIR-2004 (Burla et al., 2005)'
_diffrn_ambient_temperature 150(2)
_diffrn_detector 'CCD area detector'
_diffrn_detector_area_resol_mean 83.33
_diffrn_detector_type 'Bruker APEXII'
_diffrn_measured_fraction_theta_full 0.984
_diffrn_measured_fraction_theta_max 0.984
_diffrn_measurement_details '0.30 degree frames measured for 60 seconds each'
_diffrn_measurement_device 'APEX Kappa Duo'
_diffrn_measurement_device_type Kappa
_diffrn_measurement_method 'omega and phi scans'
_diffrn_radiation_monochromator graphite
_diffrn_radiation_source 'fine-focus sealed tube'
_diffrn_radiation_type MoK\a
_diffrn_radiation_wavelength 0.71073
_diffrn_reflns_av_R_equivalents 0.0603
_diffrn_reflns_av_sigmaI/netI 0.0622
_diffrn_reflns_limit_h_max 11
_diffrn_reflns_limit_h_min -11
_diffrn_reflns_limit_k_max 21
_diffrn_reflns_limit_k_min -21
_diffrn_reflns_limit_l_max 26
_diffrn_reflns_limit_l_min -24
_diffrn_reflns_number 20441
_diffrn_reflns_theta_full 25.05
_diffrn_reflns_theta_max 25.05
_diffrn_reflns_theta_min 1.46
_exptl_absorpt_coefficient_mu 1.103
_exptl_absorpt_correction_T_max 0.8977
_exptl_absorpt_correction_T_min 0.8347
_exptl_absorpt_correction_type multi-scan
_exptl_absorpt_process_details 'SADABS, R. Blessing; 1995'
_exptl_crystal_colour red
_exptl_crystal_density_diffrn 1.636
_exptl_crystal_density_method 'not measured'
_exptl_crystal_description block
_exptl_crystal_F_000 1960
_exptl_crystal_size_max 0.17
_exptl_crystal_size_mid 0.15
_exptl_crystal_size_min 0.10
_refine_diff_density_max 0.695
_refine_diff_density_min -0.702
_refine_diff_density_rms 0.088
_refine_ls_extinction_method none
_refine_ls_goodness_of_fit_ref 1.012
_refine_ls_hydrogen_treatment riding
_refine_ls_matrix_type full
_refine_ls_number_parameters 480
_refine_ls_number_reflns 6929
_refine_ls_number_restraints 26
_refine_ls_restrained_S_all 1.011
_refine_ls_R_factor_all 0.0902
_refine_ls_R_factor_gt 0.0491
_refine_ls_shift/su_max 0.001
_refine_ls_shift/su_mean 0.000
_refine_ls_structure_factor_coef Fsqd
_refine_ls_weighting_details 'calc w=1/[\s^2^(Fo^2^)+(0.0634P)^2^+4.3202P] where P=(Fo^2^+2Fc^2^)/3'
_refine_ls_weighting_scheme calc
_refine_ls_wR_factor_gt 0.1155
_refine_ls_wR_factor_ref 0.1374
_reflns_number_gt 4521
_reflns_number_total 6929
_reflns_threshold_expression >2sigma(I)
_cod_data_source_file b902759a.txt
_cod_data_source_block 08055
_cod_depositor_comments
;
The following automatic conversions were performed:

'_exptl_absorpt_correction_type' tag value 'multi-scans' was replaced
with 'multi-scan' value.

Automatic conversion script
Id: cif_fix_values 1646 2011-03-28 12:23:43Z adriana 
;
_cod_original_sg_symbol_H-M P2(1)/c
_cod_database_code 7001740

loop_
_symmetry_equiv_pos_as_xyz
'x, y, z'
'-x, y+1/2, -z+1/2'
'-x, -y, -z'
'x, -y-1/2, z-1/2'

loop_
_atom_site_label
_atom_site_type_symbol
_atom_site_fract_x
_atom_site_fract_y
_atom_site_fract_z
_atom_site_U_iso_or_equiv
_atom_site_adp_type
_atom_site_occupancy
_atom_site_symmetry_multiplicity
_atom_site_calc_flag
_atom_site_refinement_flags
_atom_site_disorder_assembly
_atom_site_disorder_group
Ru1 Ru 0.00452(4) 0.78374(2) 0.355304(17) 0.03702(14) Uani 1 1 d . . .
N1 N 0.1474(4) 0.7154(3) 0.31805(18) 0.0428(10) Uani 1 1 d . . .
N2 N 0.0103(4) 0.7012(2) 0.41361(18) 0.0428(11) Uani 1 1 d . . .
N3 N -0.1358(4) 0.8199(3) 0.41599(18) 0.0421(10) Uani 1 1 d . . .
N4 N -0.1414(4) 0.7493(2) 0.29277(18) 0.0399(10) Uani 1 1 d . . .
N5 N 0.0042(4) 0.8682(2) 0.29863(17) 0.0365(10) Uani 1 1 d . . .
N6 N 0.1507(4) 0.8507(2) 0.39461(17) 0.0385(10) Uani 1 1 d . . .
C1 C 0.2116(5) 0.7263(3) 0.2664(2) 0.0500(14) Uani 1 1 d . . .
H1 H 0.1948 0.7707 0.2443 0.060 Uiso 1 1 calc R . .
C2 C 0.3013(6) 0.6751(4) 0.2442(3) 0.0561(16) Uani 1 1 d . . .
H2 H 0.3446 0.6841 0.2074 0.067 Uiso 1 1 calc R . .
C3 C 0.3271(6) 0.6115(4) 0.2759(3) 0.0614(17) Uani 1 1 d . . .
H3 H 0.3885 0.5758 0.2609 0.074 Uiso 1 1 calc R . .
C4 C 0.2645(6) 0.5989(3) 0.3293(3) 0.0555(15) Uani 1 1 d . . .
H4 H 0.2825 0.5549 0.3518 0.067 Uiso 1 1 calc R . .
C5 C 0.1737(5) 0.6523(3) 0.3501(2) 0.0435(13) Uani 1 1 d . . .
C6 C 0.0978(6) 0.6445(3) 0.4059(2) 0.0478(13) Uani 1 1 d . . .
C7 C 0.1116(7) 0.5887(3) 0.4486(3) 0.0609(16) Uani 1 1 d . . .
H7 H 0.1727 0.5486 0.4435 0.073 Uiso 1 1 calc R . .
C8 C 0.0332(8) 0.5934(4) 0.4989(3) 0.072(2) Uani 1 1 d . . .
H8 H 0.0430 0.5566 0.5293 0.086 Uiso 1 1 calc R . .
C9 C -0.0591(7) 0.6502(4) 0.5064(3) 0.0600(17) Uani 1 1 d . . .
H9 H -0.1144 0.6513 0.5406 0.072 Uiso 1 1 calc R . .
C10 C -0.0694(5) 0.7053(3) 0.4633(2) 0.0474(14) Uani 1 1 d . . .
C11 C -0.1542(5) 0.7722(3) 0.4633(2) 0.0457(14) Uani 1 1 d . . .
C12 C -0.2458(6) 0.7892(4) 0.5077(2) 0.0573(16) Uani 1 1 d . . .
H12 H -0.2590 0.7553 0.5399 0.069 Uiso 1 1 calc R . .
C13 C -0.3167(6) 0.8545(4) 0.5051(3) 0.0640(18) Uani 1 1 d . . .
H13 H -0.3793 0.8663 0.5352 0.077 Uiso 1 1 calc R . .
C14 C -0.2957(6) 0.9030(4) 0.4581(3) 0.0622(17) Uani 1 1 d . . .
H14 H -0.3426 0.9491 0.4559 0.075 Uiso 1 1 calc R . .
C15 C -0.2062(5) 0.8839(4) 0.4143(2) 0.0507(14) Uani 1 1 d . . .
H15 H -0.1938 0.9172 0.3818 0.061 Uiso 1 1 calc R . .
C16 C -0.2119(5) 0.6863(3) 0.2929(3) 0.0466(13) Uani 1 1 d . . .
H16 H -0.1988 0.6525 0.3253 0.056 Uiso 1 1 calc R . .
C17 C -0.3039(6) 0.6681(3) 0.2473(3) 0.0555(15) Uani 1 1 d . . .
H17 H -0.3514 0.6222 0.2482 0.067 Uiso 1 1 calc R . .
C18 C -0.3254(5) 0.7176(4) 0.2007(3) 0.0533(15) Uani 1 1 d . . .
H18 H -0.3876 0.7060 0.1690 0.064 Uiso 1 1 calc R . .
C19 C -0.2566(6) 0.7832(3) 0.2006(2) 0.0481(13) Uani 1 1 d . . .
H19 H -0.2723 0.8183 0.1692 0.058 Uiso 1 1 calc R . .
C20 C -0.1628(5) 0.7987(3) 0.2468(2) 0.0398(12) Uani 1 1 d . . .
C21 C -0.0810(5) 0.8671(3) 0.2498(2) 0.0398(12) Uani 1 1 d . . .
C22 C -0.0820(6) 0.9261(3) 0.2099(3) 0.0534(15) Uani 1 1 d . . .
H22 H -0.1401 0.9256 0.1754 0.064 Uiso 1 1 calc R . .
C23 C 0.0026(6) 0.9857(4) 0.2211(3) 0.0605(17) Uani 1 1 d . . .
H23 H 0.0023 1.0266 0.1941 0.073 Uiso 1 1 calc R . .
C24 C 0.0886(6) 0.9866(3) 0.2715(3) 0.0527(15) Uani 1 1 d . . .
H24 H 0.1464 1.0278 0.2791 0.063 Uiso 1 1 calc R . .
C25 C 0.0882(5) 0.9270(3) 0.3100(2) 0.0403(12) Uani 1 1 d . . .
C26 C 0.1725(5) 0.9159(3) 0.3643(2) 0.0418(12) Uani 1 1 d . . .
C27 C 0.2681(5) 0.9656(3) 0.3849(2) 0.0435(13) Uani 1 1 d . . .
H27 H 0.2830 1.0104 0.3634 0.052 Uiso 1 1 calc R . .
C28 C 0.3426(5) 0.9506(4) 0.4364(2) 0.0508(15) Uani 1 1 d . . .
H28 H 0.4088 0.9849 0.4507 0.061 Uiso 1 1 calc R . .
C29 C 0.3201(6) 0.8856(4) 0.4670(2) 0.0548(16) Uani 1 1 d . . .
H29 H 0.3694 0.8746 0.5030 0.066 Uiso 1 1 calc R . .
C30 C 0.2248(5) 0.8367(4) 0.4445(2) 0.0505(14) Uani 1 1 d . . .
H30 H 0.2109 0.7912 0.4652 0.061 Uiso 1 1 calc R . .
Cl2 Cl 0.32616(15) 0.42673(9) 0.40955(6) 0.0569(4) Uani 1 1 d . . .
Cl1 Cl 0.44432(14) 0.58371(9) 0.12122(6) 0.0562(4) Uani 1 1 d . . .
Cl1S Cl 0.03167(19) 0.56060(11) 0.05467(9) 0.0848(6) Uani 1 1 d . . .
Cl2S Cl -0.0196(2) 0.66778(14) 0.14687(10) 0.0995(7) Uani 1 1 d . . .
C1S C 0.0997(8) 0.6282(5) 0.1030(4) 0.103(3) Uani 1 1 d . . .
H1S1 H 0.1700 0.6051 0.1292 0.124 Uiso 1 1 calc R . .
H1S2 H 0.1429 0.6675 0.0790 0.124 Uiso 1 1 calc R . .
Cl3S Cl 0.5793(2) 0.44364(13) 0.26306(8) 0.0887(6) Uani 1 1 d . . .
Cl4S Cl 0.4921(2) 0.32909(11) 0.17714(10) 0.0897(6) Uani 1 1 d . . .
C2S C 0.4564(7) 0.4170(4) 0.2088(4) 0.080(2) Uani 1 1 d . . .
H2S1 H 0.4519 0.4549 0.1765 0.096 Uiso 1 1 calc R . .
H2S2 H 0.3674 0.4151 0.2278 0.096 Uiso 1 1 calc R . .
Cl5S Cl 0.4386(7) 0.3364(4) 0.5963(3) 0.0967(14) Uani 0.636(11) 1 d PDU A 1
Cl6S Cl 0.2663(14) 0.4683(9) 0.5953(8) 0.095(2) Uani 0.636(11) 1 d PDU A 1
C3S C 0.4082(15) 0.4249(8) 0.5627(11) 0.087(4) Uani 0.636(11) 1 d PDU A 1
H3S1 H 0.3915 0.4186 0.5189 0.105 Uiso 0.636(11) 1 calc PR A 1
H3S2 H 0.4885 0.4569 0.5685 0.105 Uiso 0.636(11) 1 calc PR A 1
Cl5D Cl 0.4772(12) 0.3374(8) 0.5732(5) 0.0967(14) Uani 0.364(11) 1 d PDU A 2
Cl6D Cl 0.301(3) 0.4632(17) 0.6019(15) 0.095(2) Uani 0.364(11) 1 d PDU A 2
C3D C 0.446(3) 0.4342(13) 0.563(2) 0.087(4) Uani 0.364(11) 1 d PDU A 2
H3D1 H 0.4325 0.4446 0.5193 0.105 Uiso 0.364(11) 1 calc PR A 2
H3D2 H 0.5250 0.4630 0.5773 0.105 Uiso 0.364(11) 1 calc PR A 2
Cl7S Cl 0.1879(5) 0.8571(3) 0.1315(2) 0.0801(12) Uani 0.589(3) 1 d PDU B 1
Cl8S Cl 0.3922(3) 0.76061(19) 0.08333(15) 0.0797(7) Uani 0.589(3) 1 d PDU B 1
C4S C 0.3380(11) 0.8529(6) 0.0897(5) 0.068(3) Uani 0.589(3) 1 d PDU B 1
H4S1 H 0.3213 0.8741 0.0492 0.082 Uiso 0.589(3) 1 calc PR B 1
H4S2 H 0.4091 0.8829 0.1101 0.082 Uiso 0.589(3) 1 calc PR B 1
Cl7D Cl 0.2192(7) 0.8200(4) 0.1287(3) 0.0801(12) Uani 0.411(3) 1 d PDU B 2
Cl8D Cl 0.3908(5) 0.8053(3) 0.0264(2) 0.0797(7) Uani 0.411(3) 1 d PDU B 2
C4D C 0.3862(14) 0.8112(12) 0.1059(6) 0.068(3) Uani 0.411(3) 1 d PDU B 2
H4D1 H 0.4269 0.7659 0.1240 0.082 Uiso 0.411(3) 1 calc PR B 2
H4D2 H 0.4391 0.8548 0.1200 0.082 Uiso 0.411(3) 1 calc PR B 2

loop_
_atom_site_aniso_label
_atom_site_aniso_U_11
_atom_site_aniso_U_22
_atom_site_aniso_U_33
_atom_site_aniso_U_23
_atom_site_aniso_U_13
_atom_site_aniso_U_12
Ru1 0.0314(2) 0.0455(3) 0.0341(2) 0.00236(19) -0.00039(15) 0.0005(2)
N1 0.034(2) 0.049(3) 0.045(2) -0.001(2) -0.0053(18) -0.001(2)
N2 0.036(2) 0.050(3) 0.042(2) 0.008(2) -0.0073(19) -0.009(2)
N3 0.036(2) 0.053(3) 0.038(2) -0.001(2) -0.0040(18) 0.000(2)
N4 0.033(2) 0.043(3) 0.044(2) 0.000(2) 0.0000(18) 0.003(2)
N5 0.029(2) 0.048(3) 0.033(2) 0.0008(19) 0.0026(17) 0.0064(19)
N6 0.031(2) 0.050(3) 0.034(2) -0.0004(19) 0.0034(18) -0.0003(19)
C1 0.042(3) 0.060(4) 0.048(3) 0.000(3) 0.001(2) 0.006(3)
C2 0.046(3) 0.069(5) 0.053(3) -0.010(3) 0.006(3) 0.004(3)
C3 0.040(3) 0.067(5) 0.078(4) -0.017(4) 0.001(3) 0.007(3)
C4 0.043(3) 0.051(4) 0.072(4) -0.006(3) -0.019(3) 0.003(3)
C5 0.036(3) 0.046(3) 0.048(3) -0.006(3) -0.008(2) 0.000(2)
C6 0.045(3) 0.049(4) 0.049(3) 0.002(3) -0.013(2) -0.003(3)
C7 0.083(5) 0.047(4) 0.052(4) 0.006(3) -0.013(3) 0.002(3)
C8 0.109(6) 0.051(4) 0.054(4) 0.013(3) -0.015(4) -0.012(4)
C9 0.084(5) 0.056(4) 0.040(3) 0.006(3) -0.004(3) -0.021(4)
C10 0.045(3) 0.061(4) 0.035(3) 0.004(3) -0.006(2) -0.012(3)
C11 0.036(3) 0.065(4) 0.036(3) -0.004(3) -0.001(2) -0.013(3)
C12 0.047(3) 0.089(5) 0.036(3) -0.006(3) 0.005(2) -0.017(4)
C13 0.041(3) 0.107(6) 0.045(3) -0.013(4) 0.008(3) -0.004(4)
C14 0.045(3) 0.087(5) 0.055(4) -0.008(3) 0.004(3) 0.014(3)
C15 0.041(3) 0.068(4) 0.044(3) -0.002(3) 0.005(2) 0.006(3)
C16 0.041(3) 0.044(3) 0.055(3) 0.000(3) 0.000(3) 0.001(3)
C17 0.043(3) 0.047(4) 0.077(4) -0.011(3) -0.001(3) -0.002(3)
C18 0.039(3) 0.066(4) 0.055(3) -0.012(3) -0.013(2) 0.013(3)
C19 0.049(3) 0.055(4) 0.040(3) -0.004(3) -0.005(2) 0.007(3)
C20 0.035(3) 0.048(3) 0.036(3) -0.005(2) 0.002(2) 0.009(2)
C21 0.032(3) 0.052(3) 0.036(3) 0.001(2) 0.001(2) 0.004(2)
C22 0.044(3) 0.067(4) 0.048(3) 0.011(3) -0.012(3) 0.004(3)
C23 0.053(4) 0.062(4) 0.067(4) 0.030(3) -0.012(3) -0.009(3)
C24 0.044(3) 0.050(4) 0.064(4) 0.017(3) -0.003(3) -0.006(3)
C25 0.030(3) 0.047(3) 0.044(3) 0.001(2) 0.000(2) 0.004(2)
C26 0.030(3) 0.052(4) 0.043(3) -0.003(2) 0.003(2) 0.001(2)
C27 0.035(3) 0.053(4) 0.043(3) -0.002(2) 0.004(2) 0.002(2)
C28 0.035(3) 0.073(4) 0.045(3) -0.013(3) 0.003(2) -0.009(3)
C29 0.041(3) 0.086(5) 0.037(3) 0.005(3) -0.003(2) -0.010(3)
C30 0.040(3) 0.070(4) 0.041(3) 0.008(3) -0.002(2) -0.005(3)
Cl2 0.0601(9) 0.0643(10) 0.0453(8) -0.0029(7) -0.0149(6) 0.0111(7)
Cl1 0.0431(8) 0.0876(12) 0.0379(7) -0.0023(7) 0.0034(6) 0.0050(7)
Cl1S 0.0648(11) 0.0870(14) 0.1029(14) -0.0264(11) 0.0092(10) -0.0130(10)
Cl2S 0.0747(13) 0.130(2) 0.0944(14) -0.0368(13) 0.0155(11) 0.0006(12)
C1S 0.059(5) 0.127(8) 0.123(7) -0.060(6) 0.008(4) -0.010(5)
Cl3S 0.0821(13) 0.1188(17) 0.0651(11) 0.0203(11) 0.0027(9) 0.0149(12)
Cl4S 0.0756(12) 0.0774(14) 0.1165(16) 0.0236(12) 0.0086(11) -0.0059(10)
C2S 0.043(4) 0.083(5) 0.116(6) 0.024(4) 0.005(4) 0.000(3)
Cl5S 0.076(4) 0.123(2) 0.090(4) 0.000(3) -0.012(2) -0.021(2)
Cl6S 0.102(8) 0.107(3) 0.076(4) 0.019(3) -0.017(4) -0.009(4)
C3S 0.064(11) 0.132(7) 0.065(5) 0.008(5) -0.032(8) -0.044(7)
Cl5D 0.076(4) 0.123(2) 0.090(4) 0.000(3) -0.012(2) -0.021(2)
Cl6D 0.102(8) 0.107(3) 0.076(4) 0.019(3) -0.017(4) -0.009(4)
C3D 0.064(11) 0.132(7) 0.065(5) 0.008(5) -0.032(8) -0.044(7)
Cl7S 0.066(2) 0.105(4) 0.0691(13) 0.020(3) 0.0019(14) 0.002(2)
Cl8S 0.0784(16) 0.0723(18) 0.0875(17) -0.0133(13) -0.0126(14) -0.0015(13)
C4S 0.056(6) 0.070(7) 0.078(6) -0.007(6) 0.000(5) 0.003(5)
Cl7D 0.066(2) 0.105(4) 0.0691(13) 0.020(3) 0.0019(14) 0.002(2)
Cl8D 0.0784(16) 0.0723(18) 0.0875(17) -0.0133(13) -0.0126(14) -0.0015(13)
C4D 0.056(6) 0.070(7) 0.078(6) -0.007(6) 0.000(5) 0.003(5)

loop_
_atom_type_symbol
_atom_type_description
_atom_type_scat_dispersion_real
_atom_type_scat_dispersion_imag
_atom_type_scat_source
C C 0.0033 0.0016 'International Tables Vol C Tables 4.2.6.8 and 6.1.1.4'
H H 0.0000 0.0000 'International Tables Vol C Tables 4.2.6.8 and 6.1.1.4'
N N 0.0061 0.0033 'International Tables Vol C Tables 4.2.6.8 and 6.1.1.4'
Cl Cl 0.1484 0.1585 'International Tables Vol C Tables 4.2.6.8 and 6.1.1.4'
Ru Ru -1.2594 0.8363 'International Tables Vol C Tables 4.2.6.8 and 6.1.1.4'

loop_
_geom_angle_atom_site_label_1
_geom_angle_atom_site_label_2
_geom_angle_atom_site_label_3
_geom_angle
_geom_angle_site_symmetry_1
_geom_angle_site_symmetry_3
_geom_angle_publ_flag
N2 Ru1 N5 177.88(17) . . ?
N2 Ru1 N6 98.63(17) . . ?
N5 Ru1 N6 79.26(17) . . ?
N2 Ru1 N1 78.97(18) . . ?
N5 Ru1 N1 100.97(16) . . ?
N6 Ru1 N1 91.86(16) . . ?
N2 Ru1 N3 79.37(18) . . ?
N5 Ru1 N3 100.67(16) . . ?
N6 Ru1 N3 91.10(16) . . ?
N1 Ru1 N3 158.33(18) . . ?
N2 Ru1 N4 103.06(17) . . ?
N5 Ru1 N4 79.06(17) . . ?
N6 Ru1 N4 158.31(17) . . ?
N1 Ru1 N4 91.71(16) . . ?
N3 Ru1 N4 93.43(16) . . ?
C1 N1 C5 118.7(5) . . ?
C1 N1 Ru1 127.1(4) . . ?
C5 N1 Ru1 114.1(3) . . ?
C6 N2 C10 121.7(5) . . ?
C6 N2 Ru1 119.4(4) . . ?
C10 N2 Ru1 118.8(4) . . ?
C15 N3 C11 118.3(5) . . ?
C15 N3 Ru1 127.5(4) . . ?
C11 N3 Ru1 114.1(4) . . ?
C16 N4 C20 118.7(5) . . ?
C16 N4 Ru1 127.6(4) . . ?
C20 N4 Ru1 113.7(3) . . ?
C21 N5 C25 121.6(4) . . ?
C21 N5 Ru1 119.4(4) . . ?
C25 N5 Ru1 119.0(3) . . ?
C30 N6 C26 118.5(5) . . ?
C30 N6 Ru1 127.5(4) . . ?
C26 N6 Ru1 114.0(3) . . ?
N1 C1 C2 122.3(6) . . ?
N1 C1 H1 118.9 . . ?
C2 C1 H1 118.9 . . ?
C3 C2 C1 119.3(6) . . ?
C3 C2 H2 120.4 . . ?
C1 C2 H2 120.4 . . ?
C2 C3 C4 120.1(6) . . ?
C2 C3 H3 120.0 . . ?
C4 C3 H3 120.0 . . ?
C3 C4 C5 118.8(6) . . ?
C3 C4 H4 120.6 . . ?
C5 C4 H4 120.6 . . ?
N1 C5 C4 120.8(5) . . ?
N1 C5 C6 115.1(5) . . ?
C4 C5 C6 124.0(5) . . ?
N2 C6 C7 120.7(5) . . ?
N2 C6 C5 112.3(5) . . ?
C7 C6 C5 127.0(5) . . ?
C8 C7 C6 117.6(6) . . ?
C8 C7 H7 121.2 . . ?
C6 C7 H7 121.2 . . ?
C7 C8 C9 122.1(6) . . ?
C7 C8 H8 119.0 . . ?
C9 C8 H8 119.0 . . ?
C10 C9 C8 118.9(6) . . ?
C10 C9 H9 120.6 . . ?
C8 C9 H9 120.6 . . ?
N2 C10 C9 119.1(5) . . ?
N2 C10 C11 112.6(4) . . ?
C9 C10 C11 128.3(5) . . ?
N3 C11 C12 120.6(6) . . ?
N3 C11 C10 115.1(4) . . ?
C12 C11 C10 124.3(5) . . ?
C13 C12 C11 120.1(6) . . ?
C13 C12 H12 119.9 . . ?
C11 C12 H12 119.9 . . ?
C12 C13 C14 119.0(5) . . ?
C12 C13 H13 120.5 . . ?
C14 C13 H13 120.5 . . ?
C15 C14 C13 119.3(6) . . ?
C15 C14 H14 120.3 . . ?
C13 C14 H14 120.3 . . ?
N3 C15 C14 122.5(6) . . ?
N3 C15 H15 118.7 . . ?
C14 C15 H15 118.7 . . ?
N4 C16 C17 122.4(5) . . ?
N4 C16 H16 118.8 . . ?
C17 C16 H16 118.8 . . ?
C18 C17 C16 119.0(6) . . ?
C18 C17 H17 120.5 . . ?
C16 C17 H17 120.5 . . ?
C19 C18 C17 119.4(5) . . ?
C19 C18 H18 120.3 . . ?
C17 C18 H18 120.3 . . ?
C18 C19 C20 119.7(5) . . ?
C18 C19 H19 120.1 . . ?
C20 C19 H19 120.1 . . ?
N4 C20 C19 120.6(5) . . ?
N4 C20 C21 115.5(4) . . ?
C19 C20 C21 123.8(5) . . ?
N5 C21 C22 119.8(5) . . ?
N5 C21 C20 112.4(4) . . ?
C22 C21 C20 127.8(5) . . ?
C23 C22 C21 118.9(5) . . ?
C23 C22 H22 120.5 . . ?
C21 C22 H22 120.5 . . ?
C22 C23 C24 120.9(5) . . ?
C22 C23 H23 119.6 . . ?
C24 C23 H23 119.6 . . ?
C25 C24 C23 118.9(5) . . ?
C25 C24 H24 120.6 . . ?
C23 C24 H24 120.6 . . ?
N5 C25 C24 119.9(5) . . ?
N5 C25 C26 112.4(5) . . ?
C24 C25 C26 127.6(5) . . ?
N6 C26 C27 120.5(5) . . ?
N6 C26 C25 115.3(5) . . ?
C27 C26 C25 124.2(5) . . ?
C26 C27 C28 120.3(5) . . ?
C26 C27 H27 119.9 . . ?
C28 C27 H27 119.9 . . ?
C29 C28 C27 119.2(5) . . ?
C29 C28 H28 120.4 . . ?
C27 C28 H28 120.4 . . ?
C28 C29 C30 118.8(5) . . ?
C28 C29 H29 120.6 . . ?
C30 C29 H29 120.6 . . ?
N6 C30 C29 122.7(5) . . ?
N6 C30 H30 118.7 . . ?
C29 C30 H30 118.7 . . ?
Cl2S C1S Cl1S 112.2(4) . . ?
Cl2S C1S H1S1 109.2 . . ?
Cl1S C1S H1S1 109.2 . . ?
Cl2S C1S H1S2 109.2 . . ?
Cl1S C1S H1S2 109.2 . . ?
H1S1 C1S H1S2 107.9 . . ?
Cl3S C2S Cl4S 111.9(4) . . ?
Cl3S C2S H2S1 109.2 . . ?
Cl4S C2S H2S1 109.2 . . ?
Cl3S C2S H2S2 109.2 . . ?
Cl4S C2S H2S2 109.2 . . ?
H2S1 C2S H2S2 107.9 . . ?
Cl5S C3S Cl6S 110.3(9) . . ?
Cl5S C3S H3S1 109.6 . . ?
Cl6S C3S H3S1 109.6 . . ?
Cl5S C3S H3S2 109.6 . . ?
Cl6S C3S H3S2 109.6 . . ?
H3S1 C3S H3S2 108.1 . . ?
Cl5D C3D Cl6D 111.2(15) . . ?
Cl5D C3D H3D1 109.4 . . ?
Cl6D C3D H3D1 109.4 . . ?
Cl5D C3D H3D2 109.4 . . ?
Cl6D C3D H3D2 109.4 . . ?
H3D1 C3D H3D2 108.0 . . ?
Cl8S C4S Cl7S 110.3(6) . . ?
Cl8S C4S H4S1 109.6 . . ?
Cl7S C4S H4S1 109.6 . . ?
Cl8S C4S H4S2 109.6 . . ?
Cl7S C4S H4S2 109.6 . . ?
H4S1 C4S H4S2 108.1 . . ?
Cl7D C4D Cl8D 110.0(9) . . ?
Cl7D C4D H4D1 109.7 . . ?
Cl8D C4D H4D1 109.7 . . ?
Cl7D C4D H4D2 109.7 . . ?
Cl8D C4D H4D2 109.7 . . ?
H4D1 C4D H4D2 108.2 . . ?

loop_
_geom_bond_atom_site_label_1
_geom_bond_atom_site_label_2
_geom_bond_distance
_geom_bond_site_symmetry_2
_geom_bond_publ_flag
Ru1 N2 1.969(4) . ?
Ru1 N5 1.973(4) . ?
Ru1 N6 2.064(4) . ?
Ru1 N1 2.066(4) . ?
Ru1 N3 2.070(4) . ?
Ru1 N4 2.080(4) . ?
N1 C1 1.343(6) . ?
N1 C5 1.362(7) . ?
N2 C6 1.353(7) . ?
N2 C10 1.378(6) . ?
N3 C15 1.345(7) . ?
N3 C11 1.373(7) . ?
N4 C16 1.331(7) . ?
N4 C20 1.368(6) . ?
N5 C21 1.361(6) . ?
N5 C25 1.366(7) . ?
N6 C30 1.341(7) . ?
N6 C26 1.371(7) . ?
C1 C2 1.380(8) . ?
C1 H1 0.9500 . ?
C2 C3 1.362(9) . ?
C2 H2 0.9500 . ?
C3 C4 1.376(9) . ?
C3 H3 0.9500 . ?
C4 C5 1.403(8) . ?
C4 H4 0.9500 . ?
C5 C6 1.475(7) . ?
C6 C7 1.386(8) . ?
C7 C8 1.382(9) . ?
C7 H7 0.9500 . ?
C8 C9 1.385(10) . ?
C8 H8 0.9500 . ?
C9 C10 1.379(8) . ?
C9 H9 0.9500 . ?
C10 C11 1.468(8) . ?
C11 C12 1.394(7) . ?
C12 C13 1.368(9) . ?
C12 H12 0.9500 . ?
C13 C14 1.382(9) . ?
C13 H13 0.9500 . ?
C14 C15 1.378(7) . ?
C14 H14 0.9500 . ?
C15 H15 0.9500 . ?
C16 C17 1.388(8) . ?
C16 H16 0.9500 . ?
C17 C18 1.378(8) . ?
C17 H17 0.9500 . ?
C18 C19 1.363(8) . ?
C18 H18 0.9500 . ?
C19 C20 1.399(7) . ?
C19 H19 0.9500 . ?
C20 C21 1.473(7) . ?
C21 C22 1.382(7) . ?
C22 C23 1.380(8) . ?
C22 H22 0.9500 . ?
C23 C24 1.394(8) . ?
C23 H23 0.9500 . ?
C24 C25 1.371(7) . ?
C24 H24 0.9500 . ?
C25 C26 1.468(7) . ?
C26 C27 1.374(7) . ?
C27 C28 1.377(8) . ?
C27 H27 0.9500 . ?
C28 C29 1.371(8) . ?
C28 H28 0.9500 . ?
C29 C30 1.377(8) . ?
C29 H29 0.9500 . ?
C30 H30 0.9500 . ?
Cl1S C1S 1.747(8) . ?
Cl2S C1S 1.709(7) . ?
C1S H1S1 0.9900 . ?
C1S H1S2 0.9900 . ?
Cl3S C2S 1.763(8) . ?
Cl4S C2S 1.768(8) . ?
C2S H2S1 0.9900 . ?
C2S H2S2 0.9900 . ?
Cl5S C3S 1.780(12) . ?
Cl6S C3S 1.783(11) . ?
C3S H3S1 0.9900 . ?
C3S H3S2 0.9900 . ?
Cl5D C3D 1.780(15) . ?
Cl6D C3D 1.781(15) . ?
C3D H3D1 0.9900 . ?
C3D H3D2 0.9900 . ?
Cl7S C4S 1.778(10) . ?
Cl8S C4S 1.749(10) . ?
C4S H4S1 0.9900 . ?
C4S H4S2 0.9900 . ?
Cl7D C4D 1.755(12) . ?
Cl8D C4D 1.774(12) . ?
C4D H4D1 0.9900 . ?
C4D H4D2 0.9900 . ?

loop_
_geom_torsion_atom_site_label_1
_geom_torsion_atom_site_label_2
_geom_torsion_atom_site_label_3
_geom_torsion_atom_site_label_4
_geom_torsion
_geom_torsion_site_symmetry_1
_geom_torsion_site_symmetry_2
_geom_torsion_site_symmetry_3
_geom_torsion_site_symmetry_4
_geom_torsion_publ_flag
N2 Ru1 N1 C1 177.7(5) . . . . ?
N5 Ru1 N1 C1 -4.4(5) . . . . ?
N6 Ru1 N1 C1 -83.8(4) . . . . ?
N3 Ru1 N1 C1 178.5(4) . . . . ?
N4 Ru1 N1 C1 74.8(4) . . . . ?
N2 Ru1 N1 C5 -0.5(3) . . . . ?
N5 Ru1 N1 C5 177.3(3) . . . . ?
N6 Ru1 N1 C5 97.9(4) . . . . ?
N3 Ru1 N1 C5 0.2(7) . . . . ?
N4 Ru1 N1 C5 -103.5(4) . . . . ?
N5 Ru1 N2 C6 -86(5) . . . . ?
N6 Ru1 N2 C6 -88.0(4) . . . . ?
N1 Ru1 N2 C6 2.2(4) . . . . ?
N3 Ru1 N2 C6 -177.5(4) . . . . ?
N4 Ru1 N2 C6 91.4(4) . . . . ?
N5 Ru1 N2 C10 90(5) . . . . ?
N6 Ru1 N2 C10 88.0(4) . . . . ?
N1 Ru1 N2 C10 178.2(4) . . . . ?
N3 Ru1 N2 C10 -1.5(4) . . . . ?
N4 Ru1 N2 C10 -92.6(4) . . . . ?
N2 Ru1 N3 C15 178.6(5) . . . . ?
N5 Ru1 N3 C15 0.8(5) . . . . ?
N6 Ru1 N3 C15 80.1(5) . . . . ?
N1 Ru1 N3 C15 177.9(4) . . . . ?
N4 Ru1 N3 C15 -78.7(5) . . . . ?
N2 Ru1 N3 C11 0.0(3) . . . . ?
N5 Ru1 N3 C11 -177.8(3) . . . . ?
N6 Ru1 N3 C11 -98.6(4) . . . . ?
N1 Ru1 N3 C11 -0.7(7) . . . . ?
N4 Ru1 N3 C11 102.7(4) . . . . ?
N2 Ru1 N4 C16 -0.4(4) . . . . ?
N5 Ru1 N4 C16 179.5(4) . . . . ?
N6 Ru1 N4 C16 178.1(4) . . . . ?
N1 Ru1 N4 C16 78.7(4) . . . . ?
N3 Ru1 N4 C16 -80.3(4) . . . . ?
N2 Ru1 N4 C20 -179.7(3) . . . . ?
N5 Ru1 N4 C20 0.2(3) . . . . ?
N6 Ru1 N4 C20 -1.2(6) . . . . ?
N1 Ru1 N4 C20 -100.6(3) . . . . ?
N3 Ru1 N4 C20 100.4(3) . . . . ?
N2 Ru1 N5 C21 178(100) . . . . ?
N6 Ru1 N5 C21 179.6(4) . . . . ?
N1 Ru1 N5 C21 89.8(3) . . . . ?
N3 Ru1 N5 C21 -91.3(3) . . . . ?
N4 Ru1 N5 C21 0.2(3) . . . . ?
N2 Ru1 N5 C25 -3(5) . . . . ?
N6 Ru1 N5 C25 -1.4(3) . . . . ?
N1 Ru1 N5 C25 -91.2(4) . . . . ?
N3 Ru1 N5 C25 87.7(4) . . . . ?
N4 Ru1 N5 C25 179.2(4) . . . . ?
N2 Ru1 N6 C30 1.3(4) . . . . ?
N5 Ru1 N6 C30 -178.6(4) . . . . ?
N1 Ru1 N6 C30 -77.8(4) . . . . ?
N3 Ru1 N6 C30 80.7(4) . . . . ?
N4 Ru1 N6 C30 -177.2(4) . . . . ?
N2 Ru1 N6 C26 -179.7(3) . . . . ?
N5 Ru1 N6 C26 0.4(3) . . . . ?
N1 Ru1 N6 C26 101.2(3) . . . . ?
N3 Ru1 N6 C26 -100.3(3) . . . . ?
N4 Ru1 N6 C26 1.9(6) . . . . ?
C5 N1 C1 C2 1.2(8) . . . . ?
Ru1 N1 C1 C2 -177.0(4) . . . . ?
N1 C1 C2 C3 -0.6(9) . . . . ?
C1 C2 C3 C4 -0.2(9) . . . . ?
C2 C3 C4 C5 0.5(9) . . . . ?
C1 N1 C5 C4 -1.0(8) . . . . ?
Ru1 N1 C5 C4 177.5(4) . . . . ?
C1 N1 C5 C6 -179.4(5) . . . . ?
Ru1 N1 C5 C6 -1.0(6) . . . . ?
C3 C4 C5 N1 0.1(8) . . . . ?
C3 C4 C5 C6 178.4(5) . . . . ?
C10 N2 C6 C7 -1.0(8) . . . . ?
Ru1 N2 C6 C7 174.9(4) . . . . ?
C10 N2 C6 C5 -179.1(4) . . . . ?
Ru1 N2 C6 C5 -3.2(6) . . . . ?
N1 C5 C6 N2 2.6(7) . . . . ?
C4 C5 C6 N2 -175.8(5) . . . . ?
N1 C5 C6 C7 -175.4(5) . . . . ?
C4 C5 C6 C7 6.2(9) . . . . ?
N2 C6 C7 C8 -0.1(9) . . . . ?
C5 C6 C7 C8 177.8(6) . . . . ?
C6 C7 C8 C9 1.9(10) . . . . ?
C7 C8 C9 C10 -2.5(10) . . . . ?
C6 N2 C10 C9 0.3(8) . . . . ?
Ru1 N2 C10 C9 -175.6(4) . . . . ?
C6 N2 C10 C11 178.5(5) . . . . ?
Ru1 N2 C10 C11 2.6(6) . . . . ?
C8 C9 C10 N2 1.4(9) . . . . ?
C8 C9 C10 C11 -176.5(6) . . . . ?
C15 N3 C11 C12 1.3(7) . . . . ?
Ru1 N3 C11 C12 -179.9(4) . . . . ?
C15 N3 C11 C10 -177.4(5) . . . . ?
Ru1 N3 C11 C10 1.3(6) . . . . ?
N2 C10 C11 N3 -2.5(6) . . . . ?
C9 C10 C11 N3 175.5(5) . . . . ?
N2 C10 C11 C12 178.8(5) . . . . ?
C9 C10 C11 C12 -3.2(9) . . . . ?
N3 C11 C12 C13 -1.2(8) . . . . ?
C10 C11 C12 C13 177.4(5) . . . . ?
C11 C12 C13 C14 -0.1(9) . . . . ?
C12 C13 C14 C15 1.3(9) . . . . ?
C11 N3 C15 C14 -0.1(8) . . . . ?
Ru1 N3 C15 C14 -178.7(4) . . . . ?
C13 C14 C15 N3 -1.2(9) . . . . ?
C20 N4 C16 C17 1.6(7) . . . . ?
Ru1 N4 C16 C17 -177.7(4) . . . . ?
N4 C16 C17 C18 -1.3(8) . . . . ?
C16 C17 C18 C19 -0.4(8) . . . . ?
C17 C18 C19 C20 1.6(8) . . . . ?
C16 N4 C20 C19 -0.2(7) . . . . ?
Ru1 N4 C20 C19 179.1(4) . . . . ?
C16 N4 C20 C21 -179.9(4) . . . . ?
Ru1 N4 C20 C21 -0.6(5) . . . . ?
C18 C19 C20 N4 -1.4(7) . . . . ?
C18 C19 C20 C21 178.3(5) . . . . ?
C25 N5 C21 C22 0.9(7) . . . . ?
Ru1 N5 C21 C22 179.9(4) . . . . ?
C25 N5 C21 C20 -179.5(4) . . . . ?
Ru1 N5 C21 C20 -0.5(5) . . . . ?
N4 C20 C21 N5 0.7(6) . . . . ?
C19 C20 C21 N5 -179.0(4) . . . . ?
N4 C20 C21 C22 -179.7(5) . . . . ?
C19 C20 C21 C22 0.6(8) . . . . ?
N5 C21 C22 C23 -0.9(8) . . . . ?
C20 C21 C22 C23 179.6(5) . . . . ?
C21 C22 C23 C24 0.3(9) . . . . ?
C22 C23 C24 C25 0.2(9) . . . . ?
C21 N5 C25 C24 -0.3(7) . . . . ?
Ru1 N5 C25 C24 -179.3(4) . . . . ?
C21 N5 C25 C26 -179.0(4) . . . . ?
Ru1 N5 C25 C26 2.0(5) . . . . ?
C23 C24 C25 N5 -0.2(8) . . . . ?
C23 C24 C25 C26 178.2(5) . . . . ?
C30 N6 C26 C27 -0.1(7) . . . . ?
Ru1 N6 C26 C27 -179.2(4) . . . . ?
C30 N6 C26 C25 179.7(4) . . . . ?
Ru1 N6 C26 C25 0.5(5) . . . . ?
N5 C25 C26 N6 -1.6(6) . . . . ?
C24 C25 C26 N6 179.9(5) . . . . ?
N5 C25 C26 C27 178.2(5) . . . . ?
C24 C25 C26 C27 -0.4(8) . . . . ?
N6 C26 C27 C28 -0.4(7) . . . . ?
C25 C26 C27 C28 179.9(5) . . . . ?
C26 C27 C28 C29 0.0(8) . . . . ?
C27 C28 C29 C30 0.9(8) . . . . ?
C26 N6 C30 C29 1.1(8) . . . . ?
Ru1 N6 C30 C29 -179.9(4) . . . . ?
C28 C29 C30 N6 -1.5(9) . . . . ?
